data_2224579
loop_
_publ_author_name
'Jing, Lin-Hai'

_publ_section_title
;
 <i>N</i>,<i>N</i>'-Bis(4-bromophenyl)naphthalene-1,4-dicarboxamide
 <i>N</i>,<i>N</i>-dimethylacetamide disolvate
;
_journal_coeditor_code CI2967
_journal_issue 1
_journal_name_full 'Acta Crystallographica Section E'
_journal_page_first o27
_journal_paper_doi 10.1107/S1600536809051447
_journal_volume 66
_journal_year 2010
_chemical_formula_iupac 'C24 H16 Br2 N2 O2, 2C4 H9 N O'
_chemical_formula_moiety 'C24 H16 Br2 N2 O2, 2(C4 H9 N O)'
_chemical_formula_sum 'C32 H34 Br2 N4 O4'
_chemical_formula_weight 698.45
_chemical_name_systematic
;
<i>N</i>,<i>N</i>'-Bis(4-bromophenyl)naphthalene-1,4-dicarboxamide
<i>N</i>,<i>N</i>-dimethylacetamide disolvate
;
_space_group_IT_number 2
_symmetry_cell_setting triclinic
_symmetry_space_group_name_Hall '-P 1'
_symmetry_space_group_name_H-M 'P -1'
_atom_sites_solution_hydrogens geom
_atom_sites_solution_primary direct
_atom_sites_solution_secondary difmap
_audit_creation_method SHELXL-97
_cell_angle_alpha 90.775(2)
_cell_angle_beta 111.370(4)
_cell_angle_gamma 92.944(2)
_cell_formula_units_Z 2
_cell_length_a 10.4589(9)
_cell_length_b 12.4485(5)
_cell_length_c 12.8439(11)
_cell_measurement_reflns_used 4940
_cell_measurement_temperature 93(2)
_cell_measurement_theta_max 27.51
_cell_measurement_theta_min 3.15
_cell_volume 1554.3(2)
_computing_cell_refinement 'RAPID-AUTO (Rigaku, 2004)'
_computing_data_collection 'RAPID-AUTO (Rigaku, 2004)'
_computing_data_reduction 'RAPID-AUTO (Rigaku, 2004)'
_computing_molecular_graphics 'SHELXTL (Sheldrick, 2008)'
_computing_publication_material 'SHELXL97 (Sheldrick, 2008)'
_computing_structure_refinement 'SHELXL97 (Sheldrick, 2008)'
_computing_structure_solution 'SHELXS97 (Sheldrick, 2008)'
_diffrn_ambient_temperature 93(2)
_diffrn_detector_area_resol_mean 28.5714
_diffrn_measured_fraction_theta_full 0.956
_diffrn_measured_fraction_theta_max 0.956
_diffrn_measurement_device_type 'Rigaku AFC10/Saturn724+ diffractometer'
_diffrn_measurement_method \w
_diffrn_radiation_monochromator graphite
_diffrn_radiation_source 'Rotating Anode'
_diffrn_radiation_type MoK\a
_diffrn_radiation_wavelength 0.71073
_diffrn_reflns_av_R_equivalents 0.0244
_diffrn_reflns_av_sigmaI/netI 0.0447
_diffrn_reflns_limit_h_max 13
_diffrn_reflns_limit_h_min -11
_diffrn_reflns_limit_k_max 16
_diffrn_reflns_limit_k_min -15
_diffrn_reflns_limit_l_max 14
_diffrn_reflns_limit_l_min -16
_diffrn_reflns_number 12655
_diffrn_reflns_theta_full 27.50
_diffrn_reflns_theta_max 27.50
_diffrn_reflns_theta_min 3.15
_diffrn_standards_number 0
_exptl_absorpt_coefficient_mu 2.650
_exptl_absorpt_correction_T_max 0.637
_exptl_absorpt_correction_T_min 0.364
_exptl_absorpt_correction_type multi-scan
_exptl_absorpt_process_details '(ABSCOR; Higashi, 1995)'
_exptl_crystal_colour Colourless
_exptl_crystal_density_diffrn 1.492
_exptl_crystal_density_method 'not measured'
_exptl_crystal_description Prism
_exptl_crystal_F_000 712
_exptl_crystal_size_max 0.47
_exptl_crystal_size_mid 0.33
_exptl_crystal_size_min 0.17
_refine_diff_density_max 0.349
_refine_diff_density_min -0.725
_refine_ls_extinction_method none
_refine_ls_goodness_of_fit_ref 0.949
_refine_ls_hydrogen_treatment mixed
_refine_ls_matrix_type full
_refine_ls_number_parameters 509
_refine_ls_number_reflns 6836
_refine_ls_number_restraints 64
_refine_ls_restrained_S_all 0.946
_refine_ls_R_factor_all 0.0422
_refine_ls_R_factor_gt 0.0291
_refine_ls_shift/su_max 0.001
_refine_ls_shift/su_mean <0.001
_refine_ls_structure_factor_coef Fsqd
_refine_ls_weighting_details 'calc w=1/[\s^2^(Fo^2^)+(0.0312P)^2^] where P=(Fo^2^+2Fc^2^)/3'
_refine_ls_weighting_scheme calc
_refine_ls_wR_factor_gt 0.0612
_refine_ls_wR_factor_ref 0.0647
_reflns_number_gt 5420
_reflns_number_total 6836
_reflns_threshold_expression I>2\s(I)
_cod_data_source_file ci2967.cif
_cod_data_source_block I
_cod_depositor_comments
;
The following automatic conversions were performed:
'_symmetry_cell_setting' value 'Triclinic' changed to 'triclinic'
according to '/home/saulius/struct/CIF-dictionaries/cif_core.dic'
dictionary named 'cif_core.dic' version 2.4.1 from 2010-06-29.

Automatic conversion script
Id: cif_fix_enum 1527 2010-12-29 10:47:43Z saulius 

The following automatic conversions were performed:

'_symmetry_cell_setting' value 'Triclinic' changed to 'triclinic'
according to /home/saulius/struct/CIF-dictionaries/cif_core.dic
dictionary named 'cif_core.dic' version 2.4.1 from 2010-06-29.

Automatic conversion script
Id: cif_fix_values 1715 2011-07-08 13:25:40Z adriana 
;
_cod_database_code 2224579
_cod_database_fobs_code 2224579

loop_
_symmetry_equiv_pos_as_xyz
'x, y, z'
'-x, -y, -z'

loop_
_atom_site_type_symbol
_atom_site_label
_atom_site_fract_x
_atom_site_fract_y
_atom_site_fract_z
_atom_site_U_iso_or_equiv
_atom_site_adp_type
_atom_site_calc_flag
_atom_site_refinement_flags
_atom_site_occupancy
_atom_site_disorder_assembly
_atom_site_disorder_group
Br Br1 0.53236(2) 0.112534(16) 0.932514(17) 0.02903(7) Uani d . 1 . .
Br Br2 0.22415(2) 1.394801(16) 0.057404(18) 0.03060(7) Uani d . 1 . .
O O1 0.32331(13) 0.45436(10) 0.48313(11) 0.0177(3) Uani d . 1 . .
O O2 0.31551(13) 1.04379(10) 0.50572(11) 0.0191(3) Uani d . 1 . .
N N1 0.34837(17) 0.50996(13) 0.66106(14) 0.0168(3) Uani d . 1 . .
H H1N 0.348(2) 0.5650(19) 0.700(2) 0.039(7) Uiso d . 1 . .
N N2 0.23601(17) 0.99105(13) 0.32026(14) 0.0189(4) Uani d . 1 . .
H H2N 0.203(2) 0.9395(17) 0.2781(19) 0.024(6) Uiso d . 1 . .
C C1 0.30036(18) 0.63948(14) 0.51685(15) 0.0143(4) Uani d . 1 . .
C C2 0.39398(19) 0.68975(15) 0.47878(16) 0.0171(4) Uani d . 1 . .
H H2 0.4670 0.6508 0.4729 0.021 Uiso calc R 1 . .
C C3 0.38368(19) 0.79752(15) 0.44845(16) 0.0172(4) Uani d . 1 . .
H H3 0.4495 0.8307 0.4222 0.021 Uiso calc R 1 . .
C C4 0.27922(18) 0.85564(14) 0.45630(15) 0.0145(4) Uani d . 1 . .
C C5 0.06363(19) 0.86155(15) 0.49518(16) 0.0170(4) Uani d . 1 . .
H H5 0.0559 0.9348 0.4750 0.020 Uiso calc R 1 . .
C C6 -0.03434(19) 0.81135(15) 0.52719(16) 0.0183(4) Uani d . 1 . .
H H6 -0.1095 0.8499 0.5291 0.022 Uiso calc R 1 . .
C C7 -0.02522(19) 0.70304(15) 0.55738(16) 0.0178(4) Uani d . 1 . .
H H7 -0.0940 0.6690 0.5798 0.021 Uiso calc R 1 . .
C C8 0.08240(18) 0.64638(15) 0.55463(16) 0.0159(4) Uani d . 1 . .
H H8 0.0872 0.5731 0.5746 0.019 Uiso calc R 1 . .
C C9 0.18715(18) 0.69610(14) 0.52222(15) 0.0130(4) Uani d . 1 . .
C C10 0.17723(18) 0.80569(14) 0.49159(15) 0.0136(4) Uani d . 1 . .
C C11 0.32325(18) 0.52500(14) 0.55106(16) 0.0144(4) Uani d . 1 . .
C C12 0.38661(19) 0.41416(14) 0.71995(16) 0.0153(4) Uani d . 1 . .
C C13 0.44442(19) 0.42461(15) 0.83616(16) 0.0184(4) Uani d . 1 . .
H H13 0.4552 0.4937 0.8717 0.022 Uiso calc R 1 . .
C C14 0.48654(19) 0.33506(15) 0.90073(16) 0.0187(4) Uani d . 1 . .
H H14 0.5262 0.3420 0.9800 0.022 Uiso calc R 1 . .
C C15 0.46910(19) 0.23536(15) 0.84642(16) 0.0175(4) Uani d . 1 . .
C C16 0.40962(18) 0.22272(14) 0.73121(16) 0.0158(4) Uani d . 1 . .
H H16 0.3972 0.1532 0.6962 0.019 Uiso calc R 1 . .
C C17 0.36833(18) 0.31242(14) 0.66737(16) 0.0145(4) Uani d . 1 . .
H H17 0.3278 0.3048 0.5882 0.017 Uiso calc R 1 . .
C C18 0.27844(18) 0.97352(14) 0.43114(16) 0.0147(4) Uani d . 1 . .
C C19 0.23255(19) 1.08886(15) 0.26482(16) 0.0162(4) Uani d . 1 . .
C C20 0.27827(18) 1.18916(15) 0.31961(16) 0.0169(4) Uani d . 1 . .
H H20 0.3117 1.1949 0.3990 0.020 Uiso calc R 1 . .
C C21 0.27480(19) 1.28043(15) 0.25775(16) 0.0180(4) Uani d . 1 . .
H H21 0.3053 1.3490 0.2944 0.022 Uiso calc R 1 . .
C C22 0.2264(2) 1.27038(15) 0.14216(17) 0.0195(4) Uani d . 1 . .
C C23 0.1782(2) 1.17201(15) 0.08598(17) 0.0236(5) Uani d . 1 . .
H H23 0.1433 1.1669 0.0066 0.028 Uiso calc R 1 . .
C C24 0.1820(2) 1.08126(15) 0.14807(17) 0.0222(4) Uani d . 1 . .
H H24 0.1500 1.0132 0.1108 0.027 Uiso calc R 1 . .
O O3 0.9394(16) 0.1698(9) 0.8232(17) 0.021(2) Uani d PDU 0.444(7) A 1
N N3 0.8990(5) 0.3438(4) 0.7831(4) 0.0226(14) Uani d PD 0.444(7) A 1
C C25 1.0986(17) 0.2599(10) 0.7668(15) 0.025(2) Uani d PD 0.444(7) A 1
H H25A 1.1649 0.3154 0.8142 0.030 Uiso calc PR 0.444(7) A 1
H H25B 1.0762 0.2764 0.6879 0.030 Uiso calc PR 0.444(7) A 1
H H25C 1.1387 0.1896 0.7810 0.030 Uiso calc PR 0.444(7) A 1
C C26 0.9712(6) 0.2573(4) 0.7930(4) 0.0205(15) Uani d PDU 0.444(7) A 1
C C27 0.9413(14) 0.4520(8) 0.7573(15) 0.024(2) Uani d PD 0.444(7) A 1
H H27A 0.9882 0.4942 0.8271 0.029 Uiso calc PR 0.444(7) A 1
H H27B 0.8599 0.4881 0.7108 0.029 Uiso calc PR 0.444(7) A 1
H H27C 1.0041 0.4454 0.7168 0.029 Uiso calc PR 0.444(7) A 1
C C28 0.7799(19) 0.3420(14) 0.8162(18) 0.024(3) Uani d PD 0.444(7) A 1
H H28A 0.7246 0.2743 0.7893 0.029 Uiso calc PR 0.444(7) A 1
H H28B 0.7242 0.4026 0.7837 0.029 Uiso calc PR 0.444(7) A 1
H H28C 0.8107 0.3478 0.8980 0.029 Uiso calc PR 0.444(7) A 1
O O3' 0.9084(13) 0.1781(7) 0.8283(14) 0.0227(19) Uani d PDU 0.556(7) A 2
N N3' 0.9840(5) 0.3352(3) 0.7788(3) 0.0245(12) Uani d PD 0.556(7) A 2
C C25' 0.7828(18) 0.3251(12) 0.8320(16) 0.040(4) Uani d PD 0.556(7) A 2
H H25D 0.7252 0.2693 0.8500 0.048 Uiso calc PR 0.556(7) A 2
H H25E 0.7272 0.3612 0.7646 0.048 Uiso calc PR 0.556(7) A 2
H H25F 0.8198 0.3778 0.8946 0.048 Uiso calc PR 0.556(7) A 2
C C26' 0.8982(4) 0.2748(4) 0.8120(3) 0.0197(12) Uani d PD 0.556(7) A 2
C C27' 0.9802(11) 0.4515(7) 0.7669(13) 0.036(3) Uani d PDU 0.556(7) A 2
H H27D 0.9253 0.4673 0.6894 0.043 Uiso calc PR 0.556(7) A 2
H H27E 1.0740 0.4832 0.7864 0.043 Uiso calc PR 0.556(7) A 2
H H27F 0.9387 0.4821 0.8169 0.043 Uiso calc PR 0.556(7) A 2
C C28' 1.0974(13) 0.2903(8) 0.7562(12) 0.034(3) Uani d PDU 0.556(7) A 2
H H28D 1.1842 0.3113 0.8174 0.041 Uiso calc PR 0.556(7) A 2
H H28E 1.1003 0.3177 0.6858 0.041 Uiso calc PR 0.556(7) A 2
H H28F 1.0841 0.2116 0.7501 0.041 Uiso calc PR 0.556(7) A 2
O O4 0.3394(12) 0.6785(6) 0.8119(18) 0.0205(19) Uani d PD 0.654(7) . 1
N N4 0.2121(3) 0.8208(3) 0.8085(2) 0.0229(10) Uani d PD 0.654(7) . 1
C C29 0.4147(11) 0.8427(10) 0.7597(11) 0.028(3) Uani d PD 0.654(7) . 1
H H29A 0.4752 0.8870 0.8243 0.033 Uiso calc PR 0.654(7) . 1
H H29B 0.3635 0.8896 0.7000 0.033 Uiso calc PR 0.654(7) . 1
H H29C 0.4701 0.7967 0.7327 0.033 Uiso calc PR 0.654(7) . 1
C C30 0.3170(4) 0.7747(3) 0.7932(3) 0.0205(10) Uani d PD 0.654(7) . 1
C C31 0.1860(9) 0.9350(5) 0.7976(8) 0.0283(17) Uani d PD 0.654(7) . 1
H H31A 0.2042 0.9679 0.8717 0.034 Uiso calc PR 0.654(7) . 1
H H31B 0.0898 0.9430 0.7499 0.034 Uiso calc PR 0.654(7) . 1
H H31C 0.2465 0.9706 0.7639 0.034 Uiso calc PR 0.654(7) . 1
C C32 0.1180(15) 0.7532(12) 0.8495(11) 0.030(2) Uani d PD 0.654(7) . 1
H H32A 0.1453 0.6787 0.8559 0.036 Uiso calc PR 0.654(7) . 1
H H32B 0.0231 0.7554 0.7965 0.036 Uiso calc PR 0.654(7) . 1
H H32C 0.1243 0.7814 0.9229 0.036 Uiso calc PR 0.654(7) . 1
O O4' 0.312(2) 0.6646(12) 0.810(3) 0.019(3) Uani d PD 0.346(7) . 2
N N4' 0.2828(6) 0.8424(5) 0.7762(4) 0.0184(18) Uani d PD 0.346(7) . 2
C C29' 0.142(3) 0.748(2) 0.858(2) 0.034(5) Uani d PD 0.346(7) . 2
H H29D 0.1246 0.6751 0.8791 0.041 Uiso calc PR 0.346(7) . 2
H H29E 0.0585 0.7721 0.8007 0.041 Uiso calc PR 0.346(7) . 2
H H29F 0.1708 0.7969 0.9235 0.041 Uiso calc PR 0.346(7) . 2
C C30' 0.2524(8) 0.7475(5) 0.8120(5) 0.022(2) Uani d PD 0.346(7) . 2
C C31' 0.2132(17) 0.9405(10) 0.7792(16) 0.023(3) Uani d PDU 0.346(7) . 2
H H31D 0.1200 0.9215 0.7765 0.028 Uiso calc PR 0.346(7) . 2
H H31E 0.2084 0.9836 0.7147 0.028 Uiso calc PR 0.346(7) . 2
H H31F 0.2647 0.9823 0.8484 0.028 Uiso calc PR 0.346(7) . 2
C C32' 0.4106(17) 0.854(2) 0.746(2) 0.019(4) Uani d PDU 0.346(7) . 2
H H32D 0.4930 0.8586 0.8142 0.023 Uiso calc PR 0.346(7) . 2
H H32E 0.4078 0.9197 0.7038 0.023 Uiso calc PR 0.346(7) . 2
H H32F 0.4132 0.7915 0.6995 0.023 Uiso calc PR 0.346(7) . 2

loop_
_atom_site_aniso_label
_atom_site_aniso_U_11
_atom_site_aniso_U_22
_atom_site_aniso_U_33
_atom_site_aniso_U_12
_atom_site_aniso_U_13
_atom_site_aniso_U_23
Br1 0.04347(14) 0.01313(10) 0.01985(11) 0.00236(9) -0.00130(10) 0.00551(8)
Br2 0.05477(16) 0.01552(11) 0.02162(12) 0.00101(10) 0.01403(11) 0.00613(8)
O1 0.0235(7) 0.0134(7) 0.0165(7) 0.0034(5) 0.0073(6) 0.0003(5)
O2 0.0257(7) 0.0144(7) 0.0169(7) 0.0017(6) 0.0075(6) -0.0002(5)
N1 0.0254(9) 0.0102(8) 0.0142(8) 0.0058(7) 0.0059(7) 0.0008(6)
N2 0.0279(10) 0.0105(8) 0.0154(9) -0.0011(7) 0.0050(8) -0.0003(7)
C1 0.0167(9) 0.0128(9) 0.0113(9) 0.0024(7) 0.0023(8) 0.0013(7)
C2 0.0178(10) 0.0165(10) 0.0185(10) 0.0055(8) 0.0078(8) 0.0022(8)
C3 0.0172(10) 0.0175(10) 0.0186(10) 0.0008(8) 0.0089(8) 0.0018(8)
C4 0.0158(9) 0.0129(9) 0.0139(9) 0.0018(7) 0.0041(8) 0.0015(7)
C5 0.0186(10) 0.0135(9) 0.0181(10) 0.0041(8) 0.0051(8) 0.0022(7)
C6 0.0148(10) 0.0201(10) 0.0206(10) 0.0043(8) 0.0068(8) 0.0000(8)
C7 0.0174(10) 0.0191(10) 0.0193(10) 0.0000(8) 0.0096(8) 0.0007(8)
C8 0.0157(10) 0.0144(9) 0.0159(10) 0.0011(7) 0.0037(8) 0.0028(7)
C9 0.0160(9) 0.0128(9) 0.0096(9) 0.0025(7) 0.0037(8) -0.0009(7)
C10 0.0143(9) 0.0135(9) 0.0116(9) 0.0017(7) 0.0031(8) 0.0001(7)
C11 0.0116(9) 0.0142(9) 0.0169(10) 0.0024(7) 0.0043(8) 0.0023(7)
C12 0.0159(10) 0.0132(9) 0.0174(10) 0.0041(7) 0.0062(8) 0.0036(7)
C13 0.0227(10) 0.0130(9) 0.0181(10) 0.0024(8) 0.0057(8) -0.0013(7)
C14 0.0223(10) 0.0179(10) 0.0121(9) 0.0009(8) 0.0018(8) 0.0012(7)
C15 0.0200(10) 0.0121(9) 0.0192(10) 0.0039(8) 0.0051(8) 0.0054(8)
C16 0.0173(10) 0.0117(9) 0.0189(10) 0.0002(7) 0.0074(8) 0.0010(7)
C17 0.0161(10) 0.0151(9) 0.0130(9) 0.0021(7) 0.0058(8) 0.0009(7)
C18 0.0127(9) 0.0145(9) 0.0193(10) 0.0031(7) 0.0083(8) 0.0038(7)
C19 0.0191(10) 0.0135(9) 0.0164(10) 0.0025(8) 0.0065(8) 0.0040(7)
C20 0.0176(10) 0.0169(10) 0.0150(10) 0.0015(8) 0.0043(8) 0.0013(7)
C21 0.0213(10) 0.0128(9) 0.0197(10) -0.0001(8) 0.0073(9) -0.0003(7)
C22 0.0257(11) 0.0135(9) 0.0204(10) 0.0026(8) 0.0094(9) 0.0061(8)
C23 0.0352(12) 0.0186(10) 0.0154(10) 0.0018(9) 0.0074(9) 0.0020(8)
C24 0.0328(12) 0.0121(9) 0.0186(10) -0.0015(8) 0.0062(9) -0.0011(8)
O3 0.023(5) 0.017(3) 0.022(3) 0.002(2) 0.004(3) -0.001(2)
N3 0.024(3) 0.017(3) 0.023(2) -0.006(2) 0.006(2) 0.0007(18)
C25 0.027(4) 0.026(5) 0.025(4) -0.003(4) 0.014(3) -0.007(4)
C26 0.019(3) 0.029(4) 0.009(2) -0.001(2) 0.000(2) -0.0051(19)
C27 0.026(5) 0.019(4) 0.022(4) -0.004(3) 0.004(5) 0.000(3)
C28 0.017(5) 0.022(4) 0.036(6) 0.001(3) 0.011(4) -0.011(5)
O3' 0.028(5) 0.014(2) 0.022(2) 0.001(2) 0.004(3) -0.0015(18)
N3' 0.028(3) 0.024(2) 0.0216(18) -0.0096(17) 0.0109(17) -0.0037(14)
C25' 0.036(5) 0.040(6) 0.047(7) -0.002(4) 0.018(4) 0.001(4)
C26' 0.019(3) 0.022(3) 0.0159(19) -0.0001(18) 0.0043(17) -0.0034(17)
C27' 0.044(6) 0.027(3) 0.029(4) -0.013(3) 0.007(5) 0.009(3)
C28' 0.022(3) 0.050(6) 0.028(4) -0.005(4) 0.007(3) -0.008(4)
O4 0.023(4) 0.015(2) 0.018(2) 0.002(2) 0.001(4) -0.003(2)
N4 0.0200(17) 0.0206(19) 0.0267(16) 0.0044(13) 0.0065(13) -0.0019(12)
C29 0.036(4) 0.029(4) 0.017(3) 0.000(3) 0.009(3) -0.004(3)
C30 0.022(2) 0.022(3) 0.0114(16) 0.0008(18) -0.0018(15) -0.0035(14)
C31 0.021(3) 0.020(2) 0.040(4) 0.006(2) 0.007(3) -0.005(2)
C32 0.021(4) 0.047(4) 0.024(3) 0.000(3) 0.011(3) 0.006(3)
O4' 0.018(7) 0.014(4) 0.020(4) 0.003(5) 0.001(6) -0.008(5)
N4' 0.020(3) 0.015(3) 0.018(3) 0.005(2) 0.004(2) -0.003(2)
C29' 0.018(8) 0.040(9) 0.041(9) -0.013(6) 0.010(6) -0.019(7)
C30' 0.021(4) 0.025(5) 0.012(3) -0.004(4) -0.002(3) -0.001(3)
C31' 0.018(6) 0.020(4) 0.032(5) 0.008(4) 0.008(4) 0.002(3)
C32' 0.008(5) 0.027(6) 0.022(7) -0.005(4) 0.005(4) 0.006(4)

loop_
_atom_type_symbol
_atom_type_description
_atom_type_scat_dispersion_real
_atom_type_scat_dispersion_imag
_atom_type_scat_source
C C 0.0033 0.0016 'International Tables Vol C Tables 4.2.6.8 and 6.1.1.4'
H H 0.0000 0.0000 'International Tables Vol C Tables 4.2.6.8 and 6.1.1.4'
N N 0.0061 0.0033 'International Tables Vol C Tables 4.2.6.8 and 6.1.1.4'
O O 0.0106 0.0060 'International Tables Vol C Tables 4.2.6.8 and 6.1.1.4'
Br Br -0.2901 2.4595 'International Tables Vol C Tables 4.2.6.8 and 6.1.1.4'

loop_
_geom_angle_atom_site_label_1
_geom_angle_atom_site_label_2
_geom_angle_atom_site_label_3
_geom_angle_site_symmetry_1
_geom_angle_site_symmetry_3
_geom_angle
_geom_angle_publ_flag
C11 N1 C12 . . 127.23(16) ?
C11 N1 H1N . . 116.2(16) ?
C12 N1 H1N . . 116.3(16) ?
C18 N2 C19 . . 129.45(17) ?
C18 N2 H2N . . 117.0(15) ?
C19 N2 H2N . . 113.5(15) ?
C2 C1 C9 . . 119.96(16) ?
C2 C1 C11 . . 116.99(15) ?
C9 C1 C11 . . 123.05(15) ?
C1 C2 C3 . . 121.09(16) ?
C1 C2 H2 . . 119.5 ?
C3 C2 H2 . . 119.5 ?
C4 C3 C2 . . 120.59(17) ?
C4 C3 H3 . . 119.7 ?
C2 C3 H3 . . 119.7 ?
C3 C4 C10 . . 120.19(16) ?
C3 C4 C18 . . 118.68(16) ?
C10 C4 C18 . . 121.09(15) ?
C6 C5 C10 . . 120.79(16) ?
C6 C5 H5 . . 119.6 ?
C10 C5 H5 . . 119.6 ?
C5 C6 C7 . . 120.67(16) ?
C5 C6 H6 . . 119.7 ?
C7 C6 H6 . . 119.7 ?
C8 C7 C6 . . 120.29(17) ?
C8 C7 H7 . . 119.9 ?
C6 C7 H7 . . 119.9 ?
C7 C8 C9 . . 120.74(16) ?
C7 C8 H8 . . 119.6 ?
C9 C8 H8 . . 119.6 ?
C8 C9 C10 . . 118.71(15) ?
C8 C9 C1 . . 122.53(16) ?
C10 C9 C1 . . 118.74(15) ?
C4 C10 C5 . . 121.84(16) ?
C4 C10 C9 . . 119.35(15) ?
C5 C10 C9 . . 118.80(15) ?
O1 C11 N1 . . 125.01(17) ?
O1 C11 C1 . . 120.76(16) ?
N1 C11 C1 . . 114.18(16) ?
C13 C12 C17 . . 119.83(16) ?
C13 C12 N1 . . 116.77(17) ?
C17 C12 N1 . . 123.41(17) ?
C14 C13 C12 . . 120.73(18) ?
C14 C13 H13 . . 119.6 ?
C12 C13 H13 . . 119.6 ?
C15 C14 C13 . . 118.27(18) ?
C15 C14 H14 . . 120.9 ?
C13 C14 H14 . . 120.9 ?
C16 C15 C14 . . 122.03(17) ?
C16 C15 Br1 . . 118.91(14) ?
C14 C15 Br1 . . 119.05(15) ?
C15 C16 C17 . . 119.36(17) ?
C15 C16 H16 . . 120.3 ?
C17 C16 H16 . . 120.3 ?
C16 C17 C12 . . 119.76(17) ?
C16 C17 H17 . . 120.1 ?
C12 C17 H17 . . 120.1 ?
O2 C18 N2 . . 125.32(17) ?
O2 C18 C4 . . 121.85(17) ?
N2 C18 C4 . . 112.82(16) ?
C24 C19 C20 . . 119.70(17) ?
C24 C19 N2 . . 116.18(17) ?
C20 C19 N2 . . 124.11(17) ?
C21 C20 C19 . . 119.86(18) ?
C21 C20 H20 . . 120.1 ?
C19 C20 H20 . . 120.1 ?
C22 C21 C20 . . 119.26(18) ?
C22 C21 H21 . . 120.4 ?
C20 C21 H21 . . 120.4 ?
C21 C22 C23 . . 121.86(17) ?
C21 C22 Br2 . . 119.34(15) ?
C23 C22 Br2 . . 118.80(15) ?
C24 C23 C22 . . 118.63(19) ?
C24 C23 H23 . . 120.7 ?
C22 C23 H23 . . 120.7 ?
C23 C24 C19 . . 120.67(18) ?
C23 C24 H24 . . 119.7 ?
C19 C24 H24 . . 119.7 ?
C26 N3 C28 . . 120.6(9) ?
C26 N3 C27 . . 124.9(8) ?
C28 N3 C27 . . 113.7(10) ?
O3 C26 N3 . . 123.8(9) ?
O3 C26 C25 . . 114.8(9) ?
N3 C26 C25 . . 121.3(7) ?
C26' N3' C28' . . 122.0(6) ?
C26' N3' C27' . . 124.8(7) ?
C28' N3' C27' . . 113.1(7) ?
C26' C25' H25D . . 109.6 ?
C26' C25' H25E . . 109.5 ?
H25D C25' H25E . . 109.5 ?
C26' C25' H25F . . 109.3 ?
H25D C25' H25F . . 109.5 ?
H25E C25' H25F . . 109.5 ?
O3' C26' N3' . . 123.7(7) ?
O3' C26' C25' . . 116.7(9) ?
N3' C26' C25' . . 119.5(8) ?
N3' C27' H27D . . 109.5 ?
N3' C27' H27E . . 109.5 ?
H27D C27' H27E . . 109.5 ?
N3' C27' H27F . . 109.5 ?
H27D C27' H27F . . 109.5 ?
H27E C27' H27F . . 109.5 ?
N3' C28' H28D . . 109.5 ?
N3' C28' H28E . . 109.5 ?
H28D C28' H28E . . 109.5 ?
N3' C28' H28F . . 109.4 ?
H28D C28' H28F . . 109.5 ?
H28E C28' H28F . . 109.5 ?
C30 N4 C31 . . 125.5(5) ?
C30 N4 C32 . . 118.6(7) ?
C31 N4 C32 . . 115.7(7) ?
O4 C30 N4 1 . 122.4(8) ?
O4 C30 N4 . . 122.4(8) ?
O4 C30 C29 1 . 118.9(9) ?
O4 C30 C29 . . 118.9(9) ?
N4 C30 C29 . . 118.6(6) ?
C30' N4' C31' . . 124.2(8) ?
C30' N4' C32' . . 118.4(11) ?
C31' N4' C32' . . 116.8(11) ?
C30' C29' H29D . . 109.5 ?
C30' C29' H29E . . 109.4 ?
H29D C29' H29E . . 109.5 ?
C30' C29' H29F . . 109.5 ?
H29D C29' H29F . . 109.5 ?
H29E C29' H29F . . 109.5 ?
O4' C30' N4' . . 124.1(16) ?
O4' C30' C29' . . 120.9(18) ?
N4' C30' C29' . . 115.0(12) ?
N4' C31' H31D . . 109.5 ?
N4' C31' H31E . . 109.5 ?
H31D C31' H31E . . 109.5 ?
N4' C31' H31F . . 109.5 ?
H31D C31' H31F . . 109.5 ?
H31E C31' H31F . . 109.5 ?
N4' C32' H32D . . 109.5 ?
N4' C32' H32E . . 109.5 ?
H32D C32' H32E . . 109.5 ?
N4' C32' H32F . . 109.5 ?
H32D C32' H32F . . 109.5 ?
H32E C32' H32F . . 109.5 ?

loop_
_geom_bond_atom_site_label_1
_geom_bond_atom_site_label_2
_geom_bond_site_symmetry_2
_geom_bond_distance
_geom_bond_publ_flag
Br1 C15 . 1.9013(18) ?
Br2 C22 . 1.9014(18) ?
O1 C11 . 1.231(2) ?
O2 C18 . 1.227(2) ?
N1 C11 . 1.357(2) ?
N1 C12 . 1.417(2) ?
N1 H1N . 0.84(2) ?
N2 C18 . 1.353(2) ?
N2 C19 . 1.414(2) ?
N2 H2N . 0.81(2) ?
C1 C2 . 1.372(2) ?
C1 C9 . 1.431(2) ?
C1 C11 . 1.502(2) ?
C2 C3 . 1.401(2) ?
C2 H2 . 0.95 ?
C3 C4 . 1.374(3) ?
C3 H3 . 0.95 ?
C4 C10 . 1.422(3) ?
C4 C18 . 1.507(2) ?
C5 C6 . 1.363(3) ?
C5 C10 . 1.422(2) ?
C5 H5 . 0.95 ?
C6 C7 . 1.406(3) ?
C6 H6 . 0.95 ?
C7 C8 . 1.369(3) ?
C7 H7 . 0.95 ?
C8 C9 . 1.423(3) ?
C8 H8 . 0.95 ?
C9 C10 . 1.423(2) ?
C12 C13 . 1.393(3) ?
C12 C17 . 1.398(3) ?
C13 C14 . 1.391(2) ?
C13 H13 . 0.95 ?
C14 C15 . 1.386(3) ?
C14 H14 . 0.95 ?
C15 C16 . 1.384(3) ?
C16 C17 . 1.386(2) ?
C16 H16 . 0.95 ?
C17 H17 . 0.95 ?
C19 C24 . 1.397(3) ?
C19 C20 . 1.397(3) ?
C20 C21 . 1.390(2) ?
C20 H20 . 0.95 ?
C21 C22 . 1.384(3) ?
C21 H21 . 0.95 ?
C22 C23 . 1.386(3) ?
C23 C24 . 1.385(3) ?
C23 H23 . 0.95 ?
C24 H24 . 0.95 ?
O3 C26 . 1.231(10) ?
N3 C26 . 1.328(8) ?
N3 C28 . 1.455(16) ?
N3 C27 . 1.476(10) ?
C25 C26 . 1.487(16) ?
C25 H25A . 0.98 ?
C25 H25B . 0.98 ?
C25 H25C . 0.98 ?
C27 H27A . 0.98 ?
C27 H27B . 0.98 ?
C27 H27C . 0.98 ?
C28 H28A . 0.98 ?
C28 H28B . 0.98 ?
C28 H28C . 0.98 ?
O3' C26' . 1.229(8) ?
N3' C26' . 1.330(6) ?
N3' C28' . 1.457(13) ?
N3' C27' . 1.458(8) ?
C25' C26' . 1.488(14) ?
C25' H25D . 0.98 ?
C25' H25E . 0.98 ?
C25' H25F . 0.98 ?
C27' H27D . 0.98 ?
C27' H27E . 0.98 ?
C27' H27F . 0.98 ?
C28' H28D . 0.98 ?
C28' H28E . 0.98 ?
C28' H28F . 0.98 ?
O4 C30 . 1.242(8) ?
N4 C30 . 1.337(5) ?
N4 C31 . 1.460(7) ?
N4 C32 . 1.503(11) ?
C29 C30 . 1.479(11) ?
C29 H29A . 0.98 ?
C29 H29B . 0.98 ?
C29 H29C . 0.98 ?
C30 O4 1 1.242(8) ?
C31 H31A . 0.98 ?
C31 H31B . 0.98 ?
C31 H31C . 0.98 ?
C32 H32A . 0.98 ?
C32 H32B . 0.98 ?
C32 H32C . 0.98 ?
O4' C30' . 1.236(13) ?
N4' C30' . 1.338(9) ?
N4' C31' . 1.461(11) ?
N4' C32' . 1.525(16) ?
C29' C30' . 1.468(18) ?
C29' H29D . 0.98 ?
C29' H29E . 0.98 ?
C29' H29F . 0.98 ?
C31' H31D . 0.98 ?
C31' H31E . 0.98 ?
C31' H31F . 0.98 ?
C32' H32D . 0.98 ?
C32' H32E . 0.98 ?
C32' H32F . 0.98 ?

loop_
_geom_hbond_atom_site_label_D
_geom_hbond_atom_site_label_H
_geom_hbond_atom_site_label_A
_geom_hbond_site_symmetry_A
_geom_hbond_distance_DH
_geom_hbond_distance_HA
_geom_hbond_distance_DA
_geom_hbond_angle_DHA
N1 H1N O4 . 0.84(2) 2.03(3) 2.865(13) 170(2)
N2 H2N O3' 2_666 0.81(2) 2.00(3) 2.797(13) 171(2)
C2 H2 O1 2_666 0.95 2.50 3.423(2) 163
C6 H6 O2 2_576 0.95 2.49 3.426(2) 169
C14 H14 O4 2_667 0.95 2.55 3.48(2) 167

loop_
_geom_torsion_atom_site_label_1
_geom_torsion_atom_site_label_2
_geom_torsion_atom_site_label_3
_geom_torsion_atom_site_label_4
_geom_torsion_site_symmetry_1
_geom_torsion_site_symmetry_2
_geom_torsion_site_symmetry_3
_geom_torsion_site_symmetry_4
_geom_torsion
_geom_torsion_publ_flag
C9 C1 C2 C3 . . . . 2.3(3) ?
C11 C1 C2 C3 . . . . -177.90(18) ?
C1 C2 C3 C4 . . . . 0.1(3) ?
C2 C3 C4 C10 . . . . -2.3(3) ?
C2 C3 C4 C18 . . . . 175.41(18) ?
C10 C5 C6 C7 . . . . 0.0(3) ?
C5 C6 C7 C8 . . . . -0.2(3) ?
C6 C7 C8 C9 . . . . 0.5(3) ?
C7 C8 C9 C10 . . . . -0.6(3) ?
C7 C8 C9 C1 . . . . -179.19(18) ?
C2 C1 C9 C8 . . . . 176.20(17) ?
C11 C1 C9 C8 . . . . -3.6(3) ?
C2 C1 C9 C10 . . . . -2.4(3) ?
C11 C1 C9 C10 . . . . 177.81(17) ?
C3 C4 C10 C5 . . . . -176.67(18) ?
C18 C4 C10 C5 . . . . 5.7(3) ?
C3 C4 C10 C9 . . . . 2.1(3) ?
C18 C4 C10 C9 . . . . -175.54(17) ?
C6 C5 C10 C4 . . . . 178.69(18) ?
C6 C5 C10 C9 . . . . -0.1(3) ?
C8 C9 C10 C4 . . . . -178.42(17) ?
C1 C9 C10 C4 . . . . 0.2(3) ?
C8 C9 C10 C5 . . . . 0.4(3) ?
C1 C9 C10 C5 . . . . 179.02(17) ?
C12 N1 C11 O1 . . . . 3.9(3) ?
C12 N1 C11 C1 . . . . -173.45(16) ?
C2 C1 C11 O1 . . . . -61.0(2) ?
C9 C1 C11 O1 . . . . 118.8(2) ?
C2 C1 C11 N1 . . . . 116.43(19) ?
C9 C1 C11 N1 . . . . -63.8(2) ?
C11 N1 C12 C13 . . . . 162.24(18) ?
C11 N1 C12 C17 . . . . -18.1(3) ?
C17 C12 C13 C14 . . . . 1.1(3) ?
N1 C12 C13 C14 . . . . -179.22(16) ?
C12 C13 C14 C15 . . . . -0.2(3) ?
C13 C14 C15 C16 . . . . -1.0(3) ?
C13 C14 C15 Br1 . . . . 177.59(14) ?
C14 C15 C16 C17 . . . . 1.3(3) ?
Br1 C15 C16 C17 . . . . -177.35(13) ?
C15 C16 C17 C12 . . . . -0.3(3) ?
C13 C12 C17 C16 . . . . -0.9(3) ?
N1 C12 C17 C16 . . . . 179.49(16) ?
C19 N2 C18 O2 . . . . 4.7(3) ?
C19 N2 C18 C4 . . . . -174.05(17) ?
C3 C4 C18 O2 . . . . -102.4(2) ?
C10 C4 C18 O2 . . . . 75.2(2) ?
C3 C4 C18 N2 . . . . 76.3(2) ?
C10 C4 C18 N2 . . . . -106.0(2) ?
C18 N2 C19 C24 . . . . -179.70(19) ?
C18 N2 C19 C20 . . . . 1.6(3) ?
C24 C19 C20 C21 . . . . -0.8(3) ?
N2 C19 C20 C21 . . . . 177.91(17) ?
C19 C20 C21 C22 . . . . -0.3(3) ?
C20 C21 C22 C23 . . . . 1.5(3) ?
C20 C21 C22 Br2 . . . . -179.05(13) ?
C21 C22 C23 C24 . . . . -1.5(3) ?
Br2 C22 C23 C24 . . . . 179.00(15) ?
C22 C23 C24 C19 . . . . 0.4(3) ?
C20 C19 C24 C23 . . . . 0.7(3) ?
N2 C19 C24 C23 . . . . -178.07(18) ?
C28 N3 C26 O3 . . . . 4.5(17) ?
C27 N3 C26 O3 . . . . 174.0(15) ?
C28 N3 C26 C25 . . . . -175.8(13) ?
C27 N3 C26 C25 . . . . -6.4(13) ?
C28' N3' C26' O3' . . . . 1.5(13) ?
C27' N3' C26' O3' . . . . -175.2(12) ?
C28' N3' C26' C25' . . . . -179.0(12) ?
C27' N3' C26' C25' . . . . 4.3(12) ?
O4 O4 C30 N4 1 . . . 0(3) ?
O4 O4 C30 C29 1 . . . 0(4) ?
C31 N4 C30 O4 . . . 1 174.5(12) ?
C32 N4 C30 O4 . . . 1 -0.1(13) ?
C31 N4 C30 O4 . . . . 174.5(12) ?
C32 N4 C30 O4 . . . . -0.1(13) ?
C31 N4 C30 C29 . . . . -1.6(9) ?
C32 N4 C30 C29 . . . . -176.2(9) ?
C31' N4' C30' O4' . . . . -180(2) ?
C32' N4' C30' O4' . . . . -9(2) ?
C31' N4' C30' C29' . . . . -0.9(17) ?
C32' N4' C30' C29' . . . . 170.0(16) ?
